data_1508867
loop_
_publ_author_name
'Gorbacheva, Evgenia O.'
'Tabolin, Andrey A.'
'Novikov, Roman A.'
'Khomutova, Yulia A.'
'Nelyubina, Yulia V.'
'Tomilov, Yury V.'
'Ioffe, Sema L.'

_publ_section_title
;
 Six-membered cyclic nitronates as 1,3-dipoles in formal [3 +
 3]-cycloaddition with donor-acceptor cyclopropanes. Synthesis of new type
 of bicyclic nitrosoacetals.
;
_journal_issue 2
_journal_name_full 'Organic letters'
_journal_page_first 350
_journal_page_last 353
_journal_paper_doi 10.1021/ol303292c
_journal_volume 15
_journal_year 2013
_chemical_formula_moiety 'C25 H28 Cl N O6'
_chemical_formula_sum 'C25 H28 Cl N O6'
_chemical_formula_weight 473.93
_chemical_name_systematic
; 
 ? 
;
_space_group_IT_number 14
_symmetry_cell_setting monoclinic
_symmetry_space_group_name_Hall '-P 2yn'
_symmetry_space_group_name_H-M 'P 1 21/n 1'
_atom_sites_solution_hydrogens geom
_atom_sites_solution_primary direct
_atom_sites_solution_secondary difmap
_audit_creation_method SHELXL-97
_cell_angle_alpha 90.00
_cell_angle_beta 92.720(6)
_cell_angle_gamma 90.00
_cell_formula_units_Z 4
_cell_length_a 13.871(3)
_cell_length_b 11.664(2)
_cell_length_c 15.1202(12)
_cell_measurement_reflns_used 1588
_cell_measurement_temperature 293(2)
_cell_measurement_theta_max 30
_cell_measurement_theta_min 3
_cell_volume 2443.6(7)
_computing_cell_refinement 'SAINTPlus (Bruker, 1998a)'
_computing_data_collection 'SMART (Bruker, 1998b)'
_computing_data_reduction 'SAINTPlus (Bruker, 1998a)'
_computing_molecular_graphics 'SHELXTL ver. 5.1 (Sheldrick, 1998b)'
_computing_publication_material 'SHELXTL ver. 5.1 (Sheldrick, 1998b)'
_computing_structure_refinement 'SHELXTL ver. 5.1 (Sheldrick, 1998b)'
_computing_structure_solution 'SHELXTL ver. 5.1 (Sheldrick, 1998b)'
_diffrn_ambient_temperature 293(2)
_diffrn_measured_fraction_theta_full 0.996
_diffrn_measured_fraction_theta_max 0.996
_diffrn_measurement_device_type 'Bruker SMART 1000 CCD area detector'
_diffrn_measurement_method 'phi and omega scans'
_diffrn_radiation_monochromator graphite
_diffrn_radiation_source 'fine-focus sealed tube'
_diffrn_radiation_type MoK\a
_diffrn_radiation_wavelength 0.71073
_diffrn_reflns_av_R_equivalents 0.0308
_diffrn_reflns_av_sigmaI/netI 0.0215
_diffrn_reflns_limit_h_max 18
_diffrn_reflns_limit_h_min -18
_diffrn_reflns_limit_k_max 15
_diffrn_reflns_limit_k_min -15
_diffrn_reflns_limit_l_max 16
_diffrn_reflns_limit_l_min -19
_diffrn_reflns_number 24492
_diffrn_reflns_theta_full 28.00
_diffrn_reflns_theta_max 28.00
_diffrn_reflns_theta_min 1.95
_exptl_absorpt_coefficient_mu 0.196
_exptl_absorpt_correction_T_max 0.956
_exptl_absorpt_correction_T_min 0.936
_exptl_absorpt_correction_type multi-scan
_exptl_absorpt_process_details 'SADABS (Sheldrick, 1998a)'
_exptl_crystal_colour colorless
_exptl_crystal_density_diffrn 1.288
_exptl_crystal_density_method 'not measured'
_exptl_crystal_description prism
_exptl_crystal_F_000 1000
_exptl_crystal_size_max 0.35
_exptl_crystal_size_mid 0.25
_exptl_crystal_size_min 0.25
_refine_diff_density_max 0.394
_refine_diff_density_min -0.488
_refine_diff_density_rms 0.038
_refine_ls_extinction_method none
_refine_ls_goodness_of_fit_ref 1.001
_refine_ls_hydrogen_treatment constr
_refine_ls_matrix_type full
_refine_ls_number_parameters 302
_refine_ls_number_reflns 5879
_refine_ls_number_restraints 0
_refine_ls_restrained_S_all 1.001
_refine_ls_R_factor_all 0.0582
_refine_ls_R_factor_gt 0.0419
_refine_ls_shift/su_max 0.001
_refine_ls_shift/su_mean 0.000
_refine_ls_structure_factor_coef Fsqd
_refine_ls_weighting_details 'calc w=1/[\s^2^(Fo^2^)+(0.0540P)^2^+0.7400P] where P=(Fo^2^+2Fc^2^)/3'
_refine_ls_weighting_scheme calc
_refine_ls_wR_factor_gt 0.1070
_refine_ls_wR_factor_ref 0.1202
_reflns_number_gt 4347
_reflns_number_total 5879
_reflns_threshold_expression I>2\s(I)
_cod_data_source_file ol303292c_si_002.cif
_cod_data_source_block TA1320
_cod_depositor_comments
;
The following automatic conversions were performed:

'_symmetry_cell_setting' value 'Monoclinic' changed to 'monoclinic'
according to /home/saulius/struct/CIF-dictionaries/cif_core.dic
dictionary named 'cif_core.dic' version 2.4.2 from 2011-04-26.

Automatic conversion script
Id: cif_fix_values 1891 2012-01-12 08:04:46Z andrius 
;
_cod_original_cell_volume 2443.5(8)
_cod_original_sg_symbol_H-M 'P 21/n'
_cod_database_code 1508867
_shelx_f_squared_multiplier 1.000

loop_
_symmetry_equiv_pos_as_xyz
'x, y, z'
'-x+1/2, y+1/2, -z+1/2'
'-x, -y, -z'
'x-1/2, -y-1/2, z-1/2'

loop_
_atom_site_label
_atom_site_type_symbol
_atom_site_fract_x
_atom_site_fract_y
_atom_site_fract_z
_atom_site_U_iso_or_equiv
_atom_site_adp_type
_atom_site_occupancy
_atom_site_symmetry_multiplicity
_atom_site_calc_flag
_atom_site_refinement_flags
Cl1 Cl 0.76850(4) 0.45313(4) 0.01305(5) 0.08256(19) Uani 1 1 d .
N1 N 0.38567(8) 0.96158(10) 0.15357(8) 0.0371(3) Uani 1 1 d .
O1 O 0.35581(7) 1.00300(8) 0.06567(7) 0.0405(2) Uani 1 1 d .
O2 O 0.42795(7) 1.06890(8) 0.18640(6) 0.0413(2) Uani 1 1 d .
O3 O 0.38166(8) 0.69683(11) 0.25825(8) 0.0569(3) Uani 1 1 d .
O4 O 0.38205(11) 0.83139(12) 0.36405(9) 0.0712(4) Uani 1 1 d .
O5 O 0.65811(7) 0.80902(10) 0.21358(8) 0.0535(3) Uani 1 1 d .
O6 O 0.58996(9) 0.69324(11) 0.31274(9) 0.0654(4) Uani 1 1 d .
C1 C 0.46826(9) 0.87912(11) 0.14639(9) 0.0355(3) Uani 1 1 d .
H1A H 0.5223 0.9198 0.1211 0.043 Uiso 1 1 calc R
C2 C 0.43734(10) 0.77816(11) 0.08319(9) 0.0377(3) Uani 1 1 d .
H2A H 0.3884 0.7331 0.1123 0.045 Uiso 1 1 calc R
C3 C 0.39080(10) 0.82505(12) -0.00466(10) 0.0409(3) Uani 1 1 d .
H3A H 0.4400 0.8618 -0.0382 0.049 Uiso 1 1 calc R
H3B H 0.3644 0.7618 -0.0396 0.049 Uiso 1 1 calc R
C4 C 0.31029(10) 0.91151(12) 0.01192(10) 0.0396(3) Uani 1 1 d .
C5 C 0.44695(10) 1.05700(13) 0.28113(9) 0.0406(3) Uani 1 1 d .
H5A H 0.3878 1.0327 0.3087 0.049 Uiso 1 1 calc R
C6 C 0.52463(11) 0.96451(13) 0.29588(10) 0.0435(3) Uani 1 1 d .
H6A H 0.5341 0.9496 0.3588 0.052 Uiso 1 1 calc R
H6B H 0.5852 0.9923 0.2745 0.052 Uiso 1 1 calc R
C7 C 0.49629(10) 0.85049(12) 0.24711(10) 0.0387(3) Uani 1 1 d .
C8 C 0.52194(10) 0.69799(12) 0.06519(10) 0.0402(3) Uani 1 1 d .
C9 C 0.52516(12) 0.58787(13) 0.10210(11) 0.0490(4) Uani 1 1 d .
H9A H 0.4758 0.5644 0.1375 0.059 Uiso 1 1 calc R
C10 C 0.60067(13) 0.51254(14) 0.08702(12) 0.0552(4) Uani 1 1 d .
H10A H 0.6022 0.4400 0.1126 0.066 Uiso 1 1 calc R
C11 C 0.67336(12) 0.54745(14) 0.03336(12) 0.0518(4) Uani 1 1 d .
C12 C 0.67220(12) 0.65541(14) -0.00548(12) 0.0529(4) Uani 1 1 d .
H12A H 0.7212 0.6775 -0.0418 0.063 Uiso 1 1 calc R
C13 C 0.59647(11) 0.73022(13) 0.01078(11) 0.0471(4) Uani 1 1 d .
H13A H 0.5954 0.8027 -0.0149 0.057 Uiso 1 1 calc R
C14 C 0.22420(11) 0.85996(15) 0.05800(13) 0.0543(4) Uani 1 1 d .
H14A H 0.1788 0.9195 0.0698 0.081 Uiso 1 1 calc R
H14B H 0.2464 0.8250 0.1127 0.081 Uiso 1 1 calc R
H14C H 0.1935 0.8032 0.0203 0.081 Uiso 1 1 calc R
C15 C 0.27594(12) 0.97337(15) -0.07338(11) 0.0515(4) Uani 1 1 d .
H15A H 0.3309 0.9991 -0.1042 0.077 Uiso 1 1 calc R
H15B H 0.2370 1.0381 -0.0588 0.077 Uiso 1 1 calc R
H15C H 0.2384 0.9216 -0.1105 0.077 Uiso 1 1 calc R
C16 C 0.47755(10) 1.17427(13) 0.31719(10) 0.0417(3) Uani 1 1 d .
C17 C 0.47419(13) 1.27219(15) 0.26461(11) 0.0535(4) Uani 1 1 d .
H17A H 0.4549 1.2667 0.2050 0.064 Uiso 1 1 calc R
C18 C 0.49975(14) 1.37902(16) 0.30087(13) 0.0604(4) Uani 1 1 d .
H18A H 0.4971 1.4438 0.2650 0.073 Uiso 1 1 calc R
C19 C 0.52885(12) 1.38946(16) 0.38932(13) 0.0571(4) Uani 1 1 d .
H19A H 0.5456 1.4607 0.4129 0.068 Uiso 1 1 calc R
C20 C 0.53275(15) 1.29296(18) 0.44198(13) 0.0658(5) Uani 1 1 d .
H20A H 0.5523 1.2992 0.5015 0.079 Uiso 1 1 calc R
C21 C 0.50757(14) 1.18613(16) 0.40673(12) 0.0593(4) Uani 1 1 d .
H21A H 0.5107 1.1217 0.4430 0.071 Uiso 1 1 calc R
C22 C 0.41331(11) 0.79349(14) 0.29668(10) 0.0448(3) Uani 1 1 d .
C23 C 0.30386(16) 0.6374(2) 0.30061(15) 0.0800(6) Uani 1 1 d .
H23A H 0.2885 0.5679 0.2689 0.120 Uiso 1 1 calc R
H23B H 0.2479 0.6858 0.3003 0.120 Uiso 1 1 calc R
H23C H 0.3239 0.6192 0.3606 0.120 Uiso 1 1 calc R
C24 C 0.58516(10) 0.77183(13) 0.26081(10) 0.0436(3) Uani 1 1 d .
C25 C 0.74883(12) 0.7470(2) 0.22549(15) 0.0699(5) Uani 1 1 d .
H25A H 0.7934 0.7743 0.1836 0.105 Uiso 1 1 calc R
H25B H 0.7375 0.6666 0.2163 0.105 Uiso 1 1 calc R
H25C H 0.7755 0.7593 0.2845 0.105 Uiso 1 1 calc R

loop_
_atom_site_aniso_label
_atom_site_aniso_U_11
_atom_site_aniso_U_22
_atom_site_aniso_U_33
_atom_site_aniso_U_23
_atom_site_aniso_U_13
_atom_site_aniso_U_12
Cl1 0.0601(3) 0.0570(3) 0.1318(5) -0.0057(3) 0.0178(3) 0.0212(2)
N1 0.0348(6) 0.0353(6) 0.0408(6) 0.0032(5) -0.0019(5) 0.0022(4)
O1 0.0413(5) 0.0360(5) 0.0431(6) 0.0050(4) -0.0090(4) 0.0002(4)
O2 0.0457(5) 0.0361(5) 0.0414(6) 0.0008(4) -0.0050(4) -0.0001(4)
O3 0.0537(7) 0.0606(7) 0.0575(7) 0.0078(6) 0.0148(5) -0.0171(5)
O4 0.0861(9) 0.0674(8) 0.0633(8) 0.0049(6) 0.0366(7) -0.0068(7)
O5 0.0347(5) 0.0623(7) 0.0640(7) 0.0205(6) 0.0062(5) 0.0079(5)
O6 0.0534(7) 0.0657(8) 0.0772(9) 0.0363(7) 0.0052(6) 0.0140(6)
C1 0.0304(6) 0.0359(6) 0.0406(7) 0.0073(6) 0.0043(5) 0.0020(5)
C2 0.0356(6) 0.0344(7) 0.0435(8) 0.0056(6) 0.0066(6) 0.0017(5)
C3 0.0388(7) 0.0408(7) 0.0433(8) 0.0008(6) 0.0025(6) 0.0021(6)
C4 0.0342(6) 0.0376(7) 0.0467(8) -0.0019(6) -0.0027(6) -0.0013(5)
C5 0.0387(7) 0.0458(8) 0.0371(7) 0.0030(6) 0.0005(6) 0.0007(6)
C6 0.0406(7) 0.0478(8) 0.0417(8) 0.0069(6) -0.0036(6) 0.0016(6)
C7 0.0334(6) 0.0407(7) 0.0421(8) 0.0102(6) 0.0033(5) 0.0028(5)
C8 0.0416(7) 0.0359(7) 0.0435(8) 0.0030(6) 0.0036(6) 0.0034(6)
C9 0.0515(8) 0.0407(8) 0.0556(9) 0.0095(7) 0.0116(7) 0.0056(7)
C10 0.0607(10) 0.0384(8) 0.0669(11) 0.0086(7) 0.0057(8) 0.0101(7)
C11 0.0456(8) 0.0430(8) 0.0670(11) -0.0053(7) 0.0033(7) 0.0109(6)
C12 0.0461(8) 0.0496(9) 0.0641(10) 0.0014(8) 0.0150(7) 0.0035(7)
C13 0.0473(8) 0.0378(7) 0.0571(9) 0.0063(7) 0.0118(7) 0.0038(6)
C14 0.0367(7) 0.0530(9) 0.0737(12) -0.0058(8) 0.0085(7) -0.0050(7)
C15 0.0457(8) 0.0527(9) 0.0545(10) -0.0002(7) -0.0144(7) 0.0028(7)
C16 0.0360(7) 0.0474(8) 0.0418(8) -0.0013(6) 0.0013(6) 0.0012(6)
C17 0.0664(10) 0.0503(9) 0.0435(9) 0.0011(7) 0.0004(7) -0.0011(8)
C18 0.0737(12) 0.0470(9) 0.0612(11) 0.0017(8) 0.0094(9) -0.0023(8)
C19 0.0464(8) 0.0561(10) 0.0688(12) -0.0143(9) 0.0040(8) -0.0052(7)
C20 0.0711(12) 0.0708(12) 0.0537(11) -0.0126(9) -0.0154(9) -0.0001(9)
C21 0.0714(11) 0.0564(10) 0.0489(10) 0.0030(8) -0.0096(8) -0.0007(8)
C22 0.0410(7) 0.0487(8) 0.0452(8) 0.0141(7) 0.0071(6) 0.0040(6)
C23 0.0693(12) 0.0856(15) 0.0868(15) 0.0167(12) 0.0225(11) -0.0319(11)
C24 0.0372(7) 0.0466(8) 0.0469(8) 0.0111(7) 0.0002(6) 0.0043(6)
C25 0.0372(8) 0.0880(14) 0.0846(14) 0.0201(11) 0.0045(8) 0.0161(9)

loop_
_atom_type_symbol
_atom_type_description
_atom_type_scat_dispersion_real
_atom_type_scat_dispersion_imag
_atom_type_scat_source
C C 0.0033 0.0016 'International Tables Vol C Tables 4.2.6.8 and 6.1.1.4'
H H 0.0000 0.0000 'International Tables Vol C Tables 4.2.6.8 and 6.1.1.4'
N N 0.0061 0.0033 'International Tables Vol C Tables 4.2.6.8 and 6.1.1.4'
O O 0.0106 0.0060 'International Tables Vol C Tables 4.2.6.8 and 6.1.1.4'
Cl Cl 0.1484 0.1585 'International Tables Vol C Tables 4.2.6.8 and 6.1.1.4'

loop_
_geom_angle_atom_site_label_1
_geom_angle_atom_site_label_2
_geom_angle_atom_site_label_3
_geom_angle
O1 N1 O2 96.79(8)
O1 N1 C1 109.34(10)
O2 N1 C1 106.14(9)
N1 O1 C4 111.16(10)
C5 O2 N1 107.76(10)
C22 O3 C23 116.52(15)
C24 O5 C25 116.38(13)
N1 C1 C2 109.76(10)
N1 C1 C7 102.58(10)
C2 C1 C7 118.35(11)
N1 C1 H1A 108.6
C2 C1 H1A 108.6
C7 C1 H1A 108.6
C8 C2 C3 110.74(11)
C8 C2 C1 112.17(11)
C3 C2 C1 110.44(11)
C8 C2 H2A 107.8
C3 C2 H2A 107.8
C1 C2 H2A 107.8
C4 C3 C2 111.66(12)
C4 C3 H3A 109.3
C2 C3 H3A 109.3
C4 C3 H3B 109.3
C2 C3 H3B 109.3
H3A C3 H3B 108.0
O1 C4 C14 110.96(12)
O1 C4 C15 103.43(11)
C14 C4 C15 110.42(13)
O1 C4 C3 105.75(11)
C14 C4 C3 113.89(12)
C15 C4 C3 111.80(13)
O2 C5 C16 107.55(11)
O2 C5 C6 107.72(11)
C16 C5 C6 113.41(12)
O2 C5 H5A 109.4
C16 C5 H5A 109.4
C6 C5 H5A 109.4
C5 C6 C7 111.78(11)
C5 C6 H6A 109.3
C7 C6 H6A 109.3
C5 C6 H6B 109.3
C7 C6 H6B 109.3
H6A C6 H6B 107.9
C24 C7 C22 106.65(11)
C24 C7 C6 105.15(11)
C22 C7 C6 108.21(12)
C24 C7 C1 114.28(11)
C22 C7 C1 113.54(11)
C6 C7 C1 108.55(11)
C9 C8 C13 117.98(13)
C9 C8 C2 119.88(13)
C13 C8 C2 122.12(12)
C10 C9 C8 121.52(15)
C10 C9 H9A 119.2
C8 C9 H9A 119.2
C11 C10 C9 118.95(15)
C11 C10 H10A 120.5
C9 C10 H10A 120.5
C10 C11 C12 121.32(14)
C10 C11 Cl1 119.49(13)
C12 C11 Cl1 119.18(13)
C11 C12 C13 119.06(15)
C11 C12 H12A 120.5
C13 C12 H12A 120.5
C12 C13 C8 121.15(14)
C12 C13 H13A 119.4
C8 C13 H13A 119.4
C4 C14 H14A 109.5
C4 C14 H14B 109.5
H14A C14 H14B 109.5
C4 C14 H14C 109.5
H14A C14 H14C 109.5
H14B C14 H14C 109.5
C4 C15 H15A 109.5
C4 C15 H15B 109.5
H15A C15 H15B 109.5
C4 C15 H15C 109.5
H15A C15 H15C 109.5
H15B C15 H15C 109.5
C17 C16 C21 118.06(15)
C17 C16 C5 122.06(13)
C21 C16 C5 119.85(14)
C16 C17 C18 120.39(16)
C16 C17 H17A 119.8
C18 C17 H17A 119.8
C19 C18 C17 120.90(17)
C19 C18 H18A 119.6
C17 C18 H18A 119.6
C20 C19 C18 119.21(17)
C20 C19 H19A 120.4
C18 C19 H19A 120.4
C19 C20 C21 120.48(17)
C19 C20 H20A 119.8
C21 C20 H20A 119.8
C20 C21 C16 120.96(17)
C20 C21 H21A 119.5
C16 C21 H21A 119.5
O4 C22 O3 123.53(14)
O4 C22 C7 123.61(15)
O3 C22 C7 112.84(13)
O3 C23 H23A 109.5
O3 C23 H23B 109.5
H23A C23 H23B 109.5
O3 C23 H23C 109.5
H23A C23 H23C 109.5
H23B C23 H23C 109.5
O6 C24 O5 125.00(14)
O6 C24 C7 123.93(14)
O5 C24 C7 110.81(12)
O5 C25 H25A 109.5
O5 C25 H25B 109.5
H25A C25 H25B 109.5
O5 C25 H25C 109.5
H25A C25 H25C 109.5
H25B C25 H25C 109.5

loop_
_geom_bond_atom_site_label_1
_geom_bond_atom_site_label_2
_geom_bond_distance
Cl1 C11 1.7563(16)
N1 O1 1.4557(15)
N1 O2 1.4593(15)
N1 C1 1.5037(17)
O1 C4 1.4660(17)
O2 C5 1.4507(17)
O3 C22 1.333(2)
O3 C23 1.456(2)
O4 C22 1.210(2)
O5 C24 1.3381(18)
O5 C25 1.455(2)
O6 C24 1.2068(18)
C1 C2 1.564(2)
C1 C7 1.5891(19)
C1 H1A 0.9800
C2 C8 1.5349(19)
C2 C3 1.549(2)
C2 H2A 0.9800
C3 C4 1.5341(19)
C3 H3A 0.9700
C3 H3B 0.9700
C4 C14 1.534(2)
C4 C15 1.534(2)
C5 C16 1.525(2)
C5 C6 1.533(2)
C5 H5A 0.9800
C6 C7 1.562(2)
C6 H6A 0.9700
C6 H6B 0.9700
C7 C24 1.5427(19)
C7 C22 1.5526(19)
C8 C9 1.400(2)
C8 C13 1.403(2)
C9 C10 1.394(2)
C9 H9A 0.9300
C10 C11 1.385(2)
C10 H10A 0.9300
C11 C12 1.389(2)
C12 C13 1.396(2)
C12 H12A 0.9300
C13 H13A 0.9300
C14 H14A 0.9600
C14 H14B 0.9600
C14 H14C 0.9600
C15 H15A 0.9600
C15 H15B 0.9600
C15 H15C 0.9600
C16 C17 1.391(2)
C16 C21 1.404(2)
C17 C18 1.400(2)
C17 H17A 0.9300
C18 C19 1.384(3)
C18 H18A 0.9300
C19 C20 1.378(3)
C19 H19A 0.9300
C20 C21 1.393(3)
C20 H20A 0.9300
C21 H21A 0.9300
C23 H23A 0.9600
C23 H23B 0.9600
C23 H23C 0.9600
C25 H25A 0.9600
C25 H25B 0.9600
C25 H25C 0.9600

loop_
_geom_torsion_atom_site_label_1
_geom_torsion_atom_site_label_2
_geom_torsion_atom_site_label_3
_geom_torsion_atom_site_label_4
_geom_torsion
O2 N1 O1 C4 178.77(9)
C1 N1 O1 C4 68.98(12)
O1 N1 O2 C5 168.79(9)
C1 N1 O2 C5 -78.78(12)
O1 N1 C1 C2 -57.45(13)
O2 N1 C1 C2 -160.86(10)
O1 N1 C1 C7 175.89(9)
O2 N1 C1 C7 72.47(11)
N1 C1 C2 C8 173.78(11)
C7 C1 C2 C8 -69.03(15)
N1 C1 C2 C3 49.73(14)
C7 C1 C2 C3 166.92(11)
C8 C2 C3 C4 -176.28(11)
C1 C2 C3 C4 -51.41(15)
N1 O1 C4 C14 56.55(14)
N1 O1 C4 C15 174.94(10)
N1 O1 C4 C3 -67.41(13)
C2 C3 C4 O1 58.33(14)
C2 C3 C4 C14 -63.77(16)
C2 C3 C4 C15 170.21(12)
N1 O2 C5 C16 -172.09(10)
N1 O2 C5 C6 65.34(13)
O2 C5 C6 C7 -53.39(15)
C16 C5 C6 C7 -172.29(12)
C5 C6 C7 C24 174.58(12)
C5 C6 C7 C22 -71.75(15)
C5 C6 C7 C1 51.88(15)
N1 C1 C7 C24 -176.28(11)
C2 C1 C7 C24 62.78(15)
N1 C1 C7 C22 61.08(14)
C2 C1 C7 C22 -59.85(15)
N1 C1 C7 C6 -59.29(13)
C2 C1 C7 C6 179.78(11)
C3 C2 C8 C9 -127.48(15)
C1 C2 C8 C9 108.64(16)
C3 C2 C8 C13 51.12(19)
C1 C2 C8 C13 -72.76(18)
C13 C8 C9 C10 1.1(2)
C2 C8 C9 C10 179.81(15)
C8 C9 C10 C11 -0.8(3)
C9 C10 C11 C12 -0.1(3)
C9 C10 C11 Cl1 -179.52(14)
C10 C11 C12 C13 0.6(3)
Cl1 C11 C12 C13 180.00(14)
C11 C12 C13 C8 -0.2(3)
C9 C8 C13 C12 -0.7(2)
C2 C8 C13 C12 -179.28(15)
O2 C5 C16 C17 6.72(19)
C6 C5 C16 C17 125.72(15)
O2 C5 C16 C21 -175.20(13)
C6 C5 C16 C21 -56.21(19)
C21 C16 C17 C18 -0.3(2)
C5 C16 C17 C18 177.80(15)
C16 C17 C18 C19 0.1(3)
C17 C18 C19 C20 0.1(3)
C18 C19 C20 C21 -0.1(3)
C19 C20 C21 C16 -0.1(3)
C17 C16 C21 C20 0.3(3)
C5 C16 C21 C20 -177.81(17)
C23 O3 C22 O4 1.3(2)
C23 O3 C22 C7 179.83(15)
C24 C7 C22 O4 109.15(17)
C6 C7 C22 O4 -3.5(2)
C1 C7 C22 O4 -124.10(17)
C24 C7 C22 O3 -69.37(15)
C6 C7 C22 O3 177.95(12)
C1 C7 C22 O3 57.39(16)
C25 O5 C24 O6 1.4(3)
C25 O5 C24 C7 175.74(15)
C22 C7 C24 O6 -11.1(2)
C6 C7 C24 O6 103.63(18)
C1 C7 C24 O6 -137.44(16)
C22 C7 C24 O5 174.43(13)
C6 C7 C24 O5 -70.81(15)
C1 C7 C24 O5 48.13(17)
